data_7063174
loop_
_publ_author_name
'Kolbunova, Anastasia V.'
'Klyukin, Ilya N.'
'Novikov, Alexander S.'
'Nelyubin, Alexey V.'
'Zhdanov, Andrey P.'
'Kubasov, Alexey S.'
'Selivanov, Nikita A.'
'Bykov, Alexander Yu.'
'Zhizhin, Konstantin Yu.'
'Kuznetsov, Nikolay T.'

_publ_section_title
;
 Carboxonium derivatives based on closo-dodecaborate anions
 [1,2-B12H10O2CR]&#x2212;: synthesis and molecular orbital analysis
;
_journal_issue 18
_journal_name_full 'New Journal of Chemistry'
_journal_page_first 8361
_journal_page_last 8370
_journal_paper_doi 10.1039/D4NJ01048E
_journal_volume 48
_journal_year 2024
_chemical_formula_moiety 'C7 H15 B12 O2, C16 H36 N'
_chemical_formula_sum 'C23 H51 B12 N O2'
_chemical_formula_weight 503.36
_space_group_crystal_system monoclinic
_space_group_IT_number 14
_space_group_name_Hall '-P 2ybc'
_space_group_name_H-M_alt 'P 1 21/c 1'
_atom_sites_solution_hydrogens geom
_audit_creation_date 2023-02-09
_audit_creation_method
;
Olex2 1.5
(compiled 2022.04.07 svn.rca3783a0 for OlexSys, GUI svn.r6498)
;
_audit_update_record
;
2024-02-01 deposited with the CCDC.	2024-04-03 downloaded from the CCDC.
;
_cell_angle_alpha 90
_cell_angle_beta 107.565(14)
_cell_angle_gamma 90
_cell_formula_units_Z 4
_cell_length_a 17.052(6)
_cell_length_b 11.397(2)
_cell_length_c 16.762(4)
_cell_measurement_reflns_used 9985
_cell_measurement_temperature 100.0
_cell_measurement_theta_max 29.994
_cell_measurement_theta_min 2.187
_cell_volume 3105.7(14)
_computing_cell_refinement 'SAINT V8.40A (Bruker, 2019)'
_computing_data_reduction 'SAINT V8.40A (Bruker, 2019)'
_computing_molecular_graphics 'Olex2 1.5 (Dolomanov et al., 2009)'
_computing_publication_material 'Olex2 1.5 (Dolomanov et al., 2009)'
_computing_structure_refinement 'SHELXL 2018/3 (Sheldrick, 2015)'
_computing_structure_solution 'SHELXT 2014/5 (Sheldrick, 2014)'
_diffrn_ambient_temperature 100.0
_diffrn_measured_fraction_theta_full 0.999
_diffrn_measured_fraction_theta_max 0.999
_diffrn_measurement_device_type 'Bruker D8 Venture'
_diffrn_radiation_type MoK\a
_diffrn_radiation_wavelength 0.71073
_diffrn_reflns_av_R_equivalents 0.0356
_diffrn_reflns_av_unetI/netI 0.0358
_diffrn_reflns_Laue_measured_fraction_full 0.999
_diffrn_reflns_Laue_measured_fraction_max 0.999
_diffrn_reflns_limit_h_max 22
_diffrn_reflns_limit_h_min -22
_diffrn_reflns_limit_k_max 15
_diffrn_reflns_limit_k_min -15
_diffrn_reflns_limit_l_max 21
_diffrn_reflns_limit_l_min -22
_diffrn_reflns_number 28719
_diffrn_reflns_point_group_measured_fraction_full 0.999
_diffrn_reflns_point_group_measured_fraction_max 0.999
_diffrn_reflns_theta_full 25.242
_diffrn_reflns_theta_max 27.999
_diffrn_reflns_theta_min 2.182
_diffrn_source_current 1.4
_diffrn_source_power 0.07
_diffrn_source_voltage 50.0
_exptl_absorpt_coefficient_mu 0.059
_exptl_absorpt_correction_T_max 0.7460
_exptl_absorpt_correction_T_min 0.6882
_exptl_absorpt_correction_type multi-scan
_exptl_absorpt_process_details
;
SADABS-2016/2 (Bruker,2016/2) was used for absorption correction.
wR2(int) was 0.1511 before and 0.0482 after correction.
The Ratio of minimum to maximum transmission is 0.9225.
The \l/2 correction factor is Not present.
;
_exptl_crystal_colour colourless
_exptl_crystal_colour_primary colourless
_exptl_crystal_density_diffrn 1.076
_exptl_crystal_description block
_exptl_crystal_F_000 1088
_exptl_crystal_size_max 0.24
_exptl_crystal_size_mid 0.21
_exptl_crystal_size_min 0.06
_refine_diff_density_max 0.302
_refine_diff_density_min -0.262
_refine_diff_density_rms 0.046
_refine_ls_extinction_method none
_refine_ls_goodness_of_fit_ref 1.116
_refine_ls_hydrogen_treatment constr
_refine_ls_matrix_type full
_refine_ls_number_parameters 347
_refine_ls_number_reflns 7490
_refine_ls_number_restraints 0
_refine_ls_restrained_S_all 1.116
_refine_ls_R_factor_all 0.0637
_refine_ls_R_factor_gt 0.0523
_refine_ls_shift/su_max 0.000
_refine_ls_shift/su_mean 0.000
_refine_ls_structure_factor_coef Fsqd
_refine_ls_weighting_details 'w=1/[\s^2^(Fo^2^)+(0.0398P)^2^+1.7698P] where P=(Fo^2^+2Fc^2^)/3'
_refine_ls_weighting_scheme calc
_refine_ls_wR_factor_gt 0.1218
_refine_ls_wR_factor_ref 0.1270
_reflns_Friedel_coverage 0.000
_reflns_number_gt 6242
_reflns_number_total 7490
_reflns_threshold_expression 'I > 2\s(I)'
_cod_data_source_file d4nj01048e2.cif
_cod_data_source_block mo_23kub42_0m_a
_cod_depositor_comments 'Adding full bibliography for 7063172--7063175.cif.'
_cod_original_cell_volume 3105.9(15)
_cod_database_code 7063174
_shelx_shelxl_version_number 2018/3
_shelx_space_group_comment
;
The symmetry employed for this shelxl refinement is uniquely defined
by the following loop, which should always be used as a source of
symmetry information in preference to the above space-group names.
They are only intended as comments.
;
_shelx_estimated_absorpt_t_max 0.996
_shelx_estimated_absorpt_t_min 0.986
_olex2_refinement_description
;
1. Fixed Uiso
 At 1.2 times of:
  All B(H) groups, All C(H) groups, All C(H,H) groups
 At 1.5 times of:
  All C(H,H,H) groups
2.a Secondary CH2 refined with riding coordinates:
 C8(H8A,H8B), C9(H9A,H9B), C10(H10A,H10B), C12(H12A,H12B), C13(H13A,H13B),
 C14(H14A,H14B), C16(H16A,H16B), C17(H17A,H17B), C18(H18A,H18B), C20(H20A,H20B),
  C21(H21A,H21B), C22(H22A,H22B)
2.b Aromatic/amide H refined with riding coordinates:
 C3(H3), C4(H4), C5(H5), C6(H6), C7(H7)
2.c Idealised Me refined as rotating group:
 C11(H11A,H11B,H11C), C15(H15A,H15B,H15C), C19(H19A,H19B,H19C), C23(H23A,H23B,
 H23C)
2.d Boron cage BH refined with riding coordinates:
 B3(H3A), B4(H4A), B5(H5A), B6(H6A), B7(H7A), B8(H8), B9(H9), B10(H10),
 B11(H11), B12(H12)
;
_olex2_submission_special_instructions 'No special instructions were received'

loop_
_space_group_symop_operation_xyz
'x, y, z'
'-x, y+1/2, -z+1/2'
'-x, -y, -z'
'x, -y-1/2, z-1/2'

loop_
_atom_site_label
_atom_site_type_symbol
_atom_site_fract_x
_atom_site_fract_y
_atom_site_fract_z
_atom_site_U_iso_or_equiv
_atom_site_adp_type
_atom_site_occupancy
_atom_site_site_symmetry_order
_atom_site_calc_flag
_atom_site_refinement_flags_posn
_atom_site_refinement_flags_adp
_atom_site_refinement_flags_occupancy
_atom_site_disorder_assembly
_atom_site_disorder_group
O1 O 0.29665(6) 0.36067(9) 0.60351(6) 0.0165(2) Uani 1 1 d . . . . .
O2 O 0.39922(6) 0.47106(9) 0.58598(6) 0.0182(2) Uani 1 1 d . . . . .
C1 C 0.37235(9) 0.39529(12) 0.62877(9) 0.0167(3) Uani 1 1 d . . . . .
C2 C 0.42729(9) 0.34764(13) 0.70669(9) 0.0182(3) Uani 1 1 d . . . . .
C3 C 0.39938(9) 0.25871(13) 0.74903(9) 0.0205(3) Uani 1 1 d . . . . .
H3 H 0.345173 0.228612 0.727027 0.025 Uiso 1 1 calc R U . . .
C4 C 0.45154(10) 0.21497(14) 0.82332(10) 0.0255(3) Uani 1 1 d . . . . .
H4 H 0.432734 0.155464 0.852789 0.031 Uiso 1 1 calc R U . . .
C5 C 0.53101(11) 0.25774(16) 0.85475(10) 0.0308(4) Uani 1 1 d . . . . .
H5 H 0.566702 0.227004 0.905419 0.037 Uiso 1 1 calc R U . . .
C6 C 0.55862(11) 0.34567(16) 0.81219(11) 0.0320(4) Uani 1 1 d . . . . .
H6 H 0.613129 0.374746 0.834022 0.038 Uiso 1 1 calc R U . . .
C7 C 0.50694(10) 0.39121(15) 0.73794(10) 0.0250(3) Uani 1 1 d . . . . .
H7 H 0.525750 0.451288 0.708931 0.030 Uiso 1 1 calc R U . . .
B1 B 0.33079(10) 0.50450(14) 0.50773(10) 0.0159(3) Uani 1 1 d . . . . .
B2 B 0.25222(10) 0.42088(14) 0.52147(9) 0.0148(3) Uani 1 1 d . . . . .
B3 B 0.24788(10) 0.57556(14) 0.53091(10) 0.0159(3) Uani 1 1 d . . . . .
H3A H 0.254137 0.622121 0.591357 0.019 Uiso 1 1 calc R U . . .
B4 B 0.29162(10) 0.63625(14) 0.45535(10) 0.0170(3) Uani 1 1 d . . . . .
H4A H 0.326077 0.721343 0.465870 0.020 Uiso 1 1 calc R U . . .
B5 B 0.32143(11) 0.51609(14) 0.40032(10) 0.0187(3) Uani 1 1 d . . . . .
H5A H 0.375220 0.523824 0.375417 0.022 Uiso 1 1 calc R U . . .
B6 B 0.29595(10) 0.38169(14) 0.44176(10) 0.0169(3) Uani 1 1 d . . . . .
H6A H 0.333716 0.300769 0.443565 0.020 Uiso 1 1 calc R U . . .
B7 B 0.15702(10) 0.49266(14) 0.47998(10) 0.0168(3) Uani 1 1 d . . . . .
H7A H 0.104354 0.484592 0.506537 0.020 Uiso 1 1 calc R U . . .
B8 B 0.18135(10) 0.62719(14) 0.43575(10) 0.0176(3) Uani 1 1 d . . . . .
H8 H 0.143082 0.707958 0.432430 0.021 Uiso 1 1 calc R U . . .
B9 B 0.22616(10) 0.59076(14) 0.35514(10) 0.0186(3) Uani 1 1 d . . . . .
H9 H 0.217055 0.647950 0.298733 0.022 Uiso 1 1 calc R U . . .
B10 B 0.22946(11) 0.43440(14) 0.34748(10) 0.0191(3) Uani 1 1 d . . . . .
H10 H 0.222621 0.388972 0.286503 0.023 Uiso 1 1 calc R U . . .
B11 B 0.18746(10) 0.37259(14) 0.42484(10) 0.0170(3) Uani 1 1 d . . . . .
H11 H 0.154158 0.286586 0.415844 0.020 Uiso 1 1 calc R U . . .
B12 B 0.14405(10) 0.50308(14) 0.37018(10) 0.0189(3) Uani 1 1 d . . . . .
H12 H 0.081102 0.502634 0.323699 0.023 Uiso 1 1 calc R U . . .
N1 N 0.19807(7) 0.51384(10) 0.80121(7) 0.0152(2) Uani 1 1 d . . . . .
C8 C 0.20260(9) 0.45373(12) 0.88348(8) 0.0173(3) Uani 1 1 d . . . . .
H8A H 0.253048 0.405131 0.900469 0.021 Uiso 1 1 calc R U . . .
H8B H 0.155002 0.400029 0.873775 0.021 Uiso 1 1 calc R U . . .
C9 C 0.20319(9) 0.53516(13) 0.95592(9) 0.0185(3) Uani 1 1 d . . . . .
H9A H 0.146735 0.563769 0.949170 0.022 Uiso 1 1 calc R U . . .
H9B H 0.238609 0.603919 0.955756 0.022 Uiso 1 1 calc R U . . .
C10 C 0.23565(10) 0.46937(14) 1.03916(9) 0.0231(3) Uani 1 1 d . . . . .
H10A H 0.206136 0.393770 1.035271 0.028 Uiso 1 1 calc R U . . .
H10B H 0.294786 0.451950 1.049695 0.028 Uiso 1 1 calc R U . . .
C11 C 0.22459(10) 0.54001(15) 1.11223(10) 0.0271(3) Uani 1 1 d . . . . .
H11A H 0.166097 0.542921 1.108252 0.041 Uiso 1 1 calc R U . . .
H11B H 0.245183 0.619926 1.110398 0.041 Uiso 1 1 calc R U . . .
H11C H 0.255393 0.502596 1.165035 0.041 Uiso 1 1 calc R U . . .
C12 C 0.27312(9) 0.59172(12) 0.80977(9) 0.0173(3) Uani 1 1 d . . . . .
H12A H 0.276518 0.607700 0.752855 0.021 Uiso 1 1 calc R U . . .
H12B H 0.263307 0.667745 0.833697 0.021 Uiso 1 1 calc R U . . .
C13 C 0.35642(9) 0.54591(13) 0.86252(9) 0.0207(3) Uani 1 1 d . . . . .
H13A H 0.366311 0.466857 0.843042 0.025 Uiso 1 1 calc R U . . .
H13B H 0.357870 0.540104 0.921880 0.025 Uiso 1 1 calc R U . . .
C14 C 0.42291(10) 0.63153(15) 0.85381(10) 0.0253(3) Uani 1 1 d . . . . .
H14A H 0.429501 0.622684 0.797430 0.030 Uiso 1 1 calc R U . . .
H14B H 0.404562 0.712868 0.858789 0.030 Uiso 1 1 calc R U . . .
C15 C 0.50589(10) 0.61177(17) 0.91943(11) 0.0339(4) Uani 1 1 d . . . . .
H15A H 0.546975 0.663990 0.908183 0.051 Uiso 1 1 calc R U . . .
H15B H 0.522868 0.530002 0.917165 0.051 Uiso 1 1 calc R U . . .
H15C H 0.501172 0.628610 0.975133 0.051 Uiso 1 1 calc R U . . .
C16 C 0.12176(9) 0.59137(12) 0.77515(9) 0.0168(3) Uani 1 1 d . . . . .
H16A H 0.128829 0.656039 0.816144 0.020 Uiso 1 1 calc R U . . .
H16B H 0.073825 0.544292 0.777820 0.020 Uiso 1 1 calc R U . . .
C17 C 0.10271(9) 0.64425(13) 0.68782(9) 0.0200(3) Uani 1 1 d . . . . .
H17A H 0.082147 0.582260 0.645262 0.024 Uiso 1 1 calc R U . . .
H17B H 0.153553 0.677449 0.680045 0.024 Uiso 1 1 calc R U . . .
C18 C 0.03809(9) 0.74046(13) 0.67624(9) 0.0214(3) Uani 1 1 d . . . . .
H18A H 0.060492 0.804962 0.716175 0.026 Uiso 1 1 calc R U . . .
H18B H -0.010892 0.708445 0.688716 0.026 Uiso 1 1 calc R U . . .
C19 C 0.01272(10) 0.78873(16) 0.58715(10) 0.0288(4) Uani 1 1 d . . . . .
H19A H -0.013884 0.726578 0.547901 0.043 Uiso 1 1 calc R U . . .
H19B H 0.061579 0.816657 0.573647 0.043 Uiso 1 1 calc R U . . .
H19C H -0.025809 0.853957 0.582708 0.043 Uiso 1 1 calc R U . . .
C20 C 0.19516(9) 0.42000(12) 0.73552(9) 0.0169(3) Uani 1 1 d . . . . .
H20A H 0.246239 0.372948 0.754348 0.020 Uiso 1 1 calc R U . . .
H20B H 0.194675 0.459470 0.682764 0.020 Uiso 1 1 calc R U . . .
C21 C 0.12179(9) 0.33663(13) 0.71701(9) 0.0187(3) Uani 1 1 d . . . . .
H21A H 0.070081 0.382470 0.702277 0.022 Uiso 1 1 calc R U . . .
H21B H 0.124786 0.289560 0.767479 0.022 Uiso 1 1 calc R U . . .
C22 C 0.12172(9) 0.25466(13) 0.64432(9) 0.0184(3) Uani 1 1 d . . . . .
H22A H 0.113078 0.301379 0.592590 0.022 Uiso 1 1 calc R U . . .
H22B H 0.175846 0.215365 0.656663 0.022 Uiso 1 1 calc R U . . .
C23 C 0.05424(9) 0.16218(13) 0.63046(9) 0.0217(3) Uani 1 1 d . . . . .
H23A H 0.054611 0.112493 0.582859 0.033 Uiso 1 1 calc R U . . .
H23B H 0.000672 0.200991 0.618810 0.033 Uiso 1 1 calc R U . . .
H23C H 0.064077 0.113664 0.680793 0.033 Uiso 1 1 calc R U . . .

loop_
_atom_site_aniso_label
_atom_site_aniso_U_11
_atom_site_aniso_U_22
_atom_site_aniso_U_33
_atom_site_aniso_U_23
_atom_site_aniso_U_13
_atom_site_aniso_U_12
O1 0.0156(5) 0.0165(5) 0.0168(5) 0.0031(4) 0.0040(4) 0.0004(4)
O2 0.0166(5) 0.0187(5) 0.0182(5) 0.0036(4) 0.0037(4) -0.0011(4)
C1 0.0177(6) 0.0153(6) 0.0175(6) 0.0004(5) 0.0061(5) 0.0019(5)
C2 0.0196(7) 0.0181(7) 0.0162(6) 0.0007(5) 0.0044(5) 0.0036(6)
C3 0.0214(7) 0.0192(7) 0.0206(7) 0.0017(6) 0.0058(6) 0.0043(6)
C4 0.0335(9) 0.0218(8) 0.0219(7) 0.0063(6) 0.0093(7) 0.0080(7)
C5 0.0352(9) 0.0301(9) 0.0202(8) 0.0044(7) -0.0022(7) 0.0096(7)
C6 0.0231(8) 0.0350(9) 0.0303(9) 0.0001(7) -0.0035(7) 0.0005(7)
C7 0.0220(7) 0.0263(8) 0.0253(8) 0.0028(6) 0.0050(6) 0.0003(6)
B1 0.0152(7) 0.0152(7) 0.0166(7) 0.0020(6) 0.0041(6) 0.0003(6)
B2 0.0165(7) 0.0132(7) 0.0143(7) 0.0023(6) 0.0043(6) 0.0003(6)
B3 0.0179(7) 0.0134(7) 0.0157(7) -0.0004(6) 0.0040(6) 0.0000(6)
B4 0.0201(8) 0.0134(7) 0.0156(7) 0.0015(6) 0.0025(6) -0.0010(6)
B5 0.0240(8) 0.0163(7) 0.0171(7) 0.0013(6) 0.0081(6) -0.0002(6)
B6 0.0213(8) 0.0131(7) 0.0179(7) 0.0009(6) 0.0084(6) 0.0007(6)
B7 0.0167(7) 0.0131(7) 0.0191(7) 0.0007(6) 0.0033(6) 0.0005(6)
B8 0.0192(7) 0.0128(7) 0.0184(7) 0.0005(6) 0.0019(6) 0.0005(6)
B9 0.0241(8) 0.0143(7) 0.0149(7) 0.0021(6) 0.0021(6) -0.0024(6)
B10 0.0263(8) 0.0152(7) 0.0157(7) -0.0012(6) 0.0062(6) -0.0018(6)
B11 0.0198(7) 0.0124(7) 0.0173(7) -0.0010(6) 0.0035(6) -0.0011(6)
B12 0.0213(8) 0.0144(7) 0.0172(7) 0.0010(6) 0.0001(6) -0.0011(6)
N1 0.0188(6) 0.0120(5) 0.0154(5) 0.0004(4) 0.0061(5) 0.0017(4)
C8 0.0233(7) 0.0131(6) 0.0162(6) 0.0033(5) 0.0070(6) 0.0014(5)
C9 0.0236(7) 0.0150(7) 0.0173(7) 0.0002(5) 0.0069(6) 0.0002(6)
C10 0.0299(8) 0.0208(7) 0.0185(7) 0.0030(6) 0.0071(6) 0.0008(6)
C11 0.0311(8) 0.0310(9) 0.0194(7) -0.0003(6) 0.0078(6) -0.0026(7)
C12 0.0212(7) 0.0138(6) 0.0175(6) 0.0006(5) 0.0067(5) -0.0010(5)
C13 0.0210(7) 0.0194(7) 0.0217(7) 0.0016(6) 0.0064(6) 0.0021(6)
C14 0.0231(8) 0.0260(8) 0.0284(8) 0.0023(6) 0.0100(6) -0.0010(6)
C15 0.0246(8) 0.0392(10) 0.0370(9) 0.0057(8) 0.0080(7) -0.0058(7)
C16 0.0197(7) 0.0134(6) 0.0181(7) -0.0001(5) 0.0068(5) 0.0036(5)
C17 0.0238(7) 0.0202(7) 0.0161(7) 0.0015(5) 0.0062(6) 0.0027(6)
C18 0.0209(7) 0.0200(7) 0.0199(7) 0.0005(6) 0.0010(6) 0.0018(6)
C19 0.0227(8) 0.0321(9) 0.0284(8) 0.0119(7) 0.0028(6) -0.0004(7)
C20 0.0218(7) 0.0136(6) 0.0171(6) -0.0024(5) 0.0085(5) 0.0014(5)
C21 0.0207(7) 0.0159(7) 0.0204(7) -0.0020(5) 0.0078(6) 0.0001(6)
C22 0.0216(7) 0.0180(7) 0.0148(6) 0.0002(5) 0.0042(5) -0.0004(6)
C23 0.0236(7) 0.0204(7) 0.0198(7) -0.0005(6) 0.0046(6) -0.0028(6)

loop_
_atom_type_symbol
_atom_type_description
_atom_type_scat_dispersion_real
_atom_type_scat_dispersion_imag
_atom_type_scat_source
C C 0.0033 0.0016 'International Tables Vol C Tables 4.2.6.8 and 6.1.1.4'
H H 0.0000 0.0000 'International Tables Vol C Tables 4.2.6.8 and 6.1.1.4'
B B 0.0013 0.0007 'International Tables Vol C Tables 4.2.6.8 and 6.1.1.4'
N N 0.0061 0.0033 'International Tables Vol C Tables 4.2.6.8 and 6.1.1.4'
O O 0.0106 0.0060 'International Tables Vol C Tables 4.2.6.8 and 6.1.1.4'

loop_
_geom_angle_atom_site_label_1
_geom_angle_atom_site_label_2
_geom_angle_atom_site_label_3
_geom_angle
_geom_angle_site_symmetry_1
_geom_angle_site_symmetry_3
_geom_angle_publ_flag
C1 O1 B2 109.55(11) . . ?
C1 O2 B1 109.79(11) . . ?
O1 C1 C2 119.09(13) . . ?
O2 C1 O1 120.57(12) . . ?
O2 C1 C2 120.33(13) . . ?
C3 C2 C1 119.81(13) . . ?
C7 C2 C1 119.54(14) . . ?
C7 C2 C3 120.65(14) . . ?
C2 C3 H3 120.3 . . ?
C4 C3 C2 119.44(15) . . ?
C4 C3 H3 120.3 . . ?
C3 C4 H4 119.9 . . ?
C5 C4 C3 120.24(15) . . ?
C5 C4 H4 119.9 . . ?
C4 C5 H5 119.9 . . ?
C4 C5 C6 120.10(15) . . ?
C6 C5 H5 119.9 . . ?
C5 C6 H6 119.8 . . ?
C7 C6 C5 120.43(16) . . ?
C7 C6 H6 119.8 . . ?
C2 C7 H7 120.4 . . ?
C6 C7 C2 119.13(15) . . ?
C6 C7 H7 120.4 . . ?
O2 B1 B2 99.93(11) . . ?
O2 B1 B3 112.44(11) . . ?
O2 B1 B4 136.06(12) . . ?
O2 B1 B5 135.24(12) . . ?
O2 B1 B6 111.51(11) . . ?
B2 B1 B3 61.13(9) . . ?
B2 B1 B4 110.22(11) . . ?
B2 B1 B5 110.18(11) . . ?
B2 B1 B6 61.09(9) . . ?
B3 B1 B6 111.02(11) . . ?
B4 B1 B3 60.85(9) . . ?
B4 B1 B6 110.87(11) . . ?
B5 B1 B3 110.94(11) . . ?
B5 B1 B4 61.62(9) . . ?
B5 B1 B6 60.79(9) . . ?
O1 B2 B1 100.14(11) . . ?
O1 B2 B3 113.03(11) . . ?
O1 B2 B6 111.11(11) . . ?
O1 B2 B7 135.67(12) . . ?
O1 B2 B11 134.31(12) . . ?
B1 B2 B3 60.99(9) . . ?
B1 B2 B6 61.02(9) . . ?
B1 B2 B7 110.66(11) . . ?
B1 B2 B11 110.52(11) . . ?
B6 B2 B3 110.86(11) . . ?
B7 B2 B3 61.02(9) . . ?
B7 B2 B6 111.49(11) . . ?
B11 B2 B3 111.30(11) . . ?
B11 B2 B6 60.98(9) . . ?
B11 B2 B7 62.11(9) . . ?
B1 B3 B2 57.88(9) . . ?
B1 B3 H3A 123.4 . . ?
B1 B3 B4 59.42(9) . . ?
B1 B3 B7 106.65(11) . . ?
B2 B3 H3A 123.8 . . ?
B2 B3 B4 106.46(11) . . ?
B2 B3 B7 59.19(9) . . ?
B4 B3 H3A 120.7 . . ?
B4 B3 B7 110.53(11) . . ?
B7 B3 H3A 120.8 . . ?
B8 B3 B1 107.08(11) . . ?
B8 B3 B2 106.56(11) . . ?
B8 B3 H3A 121.5 . . ?
B8 B3 B4 61.40(9) . . ?
B8 B3 B7 61.08(9) . . ?
B1 B4 B3 59.72(9) . . ?
B1 B4 H4A 123.8 . . ?
B1 B4 B5 59.14(9) . . ?
B1 B4 B8 104.94(11) . . ?
B1 B4 B9 104.80(11) . . ?
B3 B4 H4A 122.3 . . ?
B3 B4 B5 108.02(11) . . ?
B3 B4 B8 58.35(9) . . ?
B5 B4 H4A 121.4 . . ?
B5 B4 B8 107.50(11) . . ?
B8 B4 H4A 123.0 . . ?
B9 B4 B3 106.07(11) . . ?
B9 B4 H4A 123.2 . . ?
B9 B4 B5 59.57(9) . . ?
B9 B4 B8 59.61(9) . . ?
B1 B5 B4 59.25(9) . . ?
B1 B5 H5A 123.7 . . ?
B1 B5 B6 59.82(9) . . ?
B1 B5 B9 105.00(11) . . ?
B1 B5 B10 105.02(11) . . ?
B4 B5 H5A 121.2 . . ?
B4 B5 B10 107.70(12) . . ?
B6 B5 B4 108.18(11) . . ?
B6 B5 H5A 122.3 . . ?
B6 B5 B10 58.20(9) . . ?
B9 B5 B4 59.72(9) . . ?
B9 B5 H5A 123.1 . . ?
B9 B5 B6 106.02(12) . . ?
B9 B5 B10 59.65(10) . . ?
B10 B5 H5A 123.0 . . ?
B1 B6 B2 57.89(9) . . ?
B1 B6 B5 59.39(9) . . ?
B1 B6 H6A 123.5 . . ?
B1 B6 B11 106.31(11) . . ?
B2 B6 B5 106.47(11) . . ?
B2 B6 H6A 123.8 . . ?
B2 B6 B11 58.92(9) . . ?
B5 B6 H6A 120.7 . . ?
B10 B6 B1 107.23(11) . . ?
B10 B6 B2 106.79(11) . . ?
B10 B6 B5 61.48(9) . . ?
B10 B6 H6A 121.2 . . ?
B10 B6 B11 61.27(9) . . ?
B11 B6 B5 110.43(11) . . ?
B11 B6 H6A 121.0 . . ?
B2 B7 B3 59.79(9) . . ?
B2 B7 H7A 124.0 . . ?
B2 B7 B8 104.94(11) . . ?
B2 B7 B11 58.63(9) . . ?
B2 B7 B12 104.46(11) . . ?
B3 B7 H7A 122.3 . . ?
B3 B7 B8 58.40(9) . . ?
B3 B7 B11 107.51(11) . . ?
B8 B7 H7A 123.0 . . ?
B8 B7 B11 107.17(11) . . ?
B11 B7 H7A 121.9 . . ?
B12 B7 B3 105.97(11) . . ?
B12 B7 H7A 123.3 . . ?
B12 B7 B8 59.59(9) . . ?
B12 B7 B11 59.43(9) . . ?
B3 B8 B4 60.25(9) . . ?
B3 B8 B7 60.53(9) . . ?
B3 B8 H8 121.8 . . ?
B3 B8 B9 107.57(12) . . ?
B3 B8 B12 107.81(11) . . ?
B4 B8 H8 121.3 . . ?
B7 B8 B4 109.19(11) . . ?
B7 B8 H8 121.1 . . ?
B9 B8 B4 59.60(9) . . ?
B9 B8 B7 108.44(11) . . ?
B9 B8 H8 121.9 . . ?
B12 B8 B4 108.31(11) . . ?
B12 B8 B7 59.79(9) . . ?
B12 B8 H8 121.8 . . ?
B12 B8 B9 60.39(9) . . ?
B4 B9 B8 60.79(9) . . ?
B4 B9 H9 120.8 . . ?
B4 B9 B12 108.71(11) . . ?
B5 B9 B4 60.70(9) . . ?
B5 B9 B8 109.33(11) . . ?
B5 B9 H9 120.8 . . ?
B5 B9 B10 60.78(9) . . ?
B5 B9 B12 108.82(11) . . ?
B8 B9 H9 121.3 . . ?
B8 B9 B12 59.70(9) . . ?
B10 B9 B4 109.37(11) . . ?
B10 B9 B8 108.37(11) . . ?
B10 B9 H9 121.2 . . ?
B10 B9 B12 59.96(9) . . ?
B12 B9 H9 121.7 . . ?
B5 B10 H10 121.4 . . ?
B6 B10 B5 60.32(9) . . ?
B6 B10 B9 107.64(11) . . ?
B6 B10 H10 121.7 . . ?
B6 B10 B11 60.41(9) . . ?
B6 B10 B12 107.74(11) . . ?
B9 B10 B5 59.57(9) . . ?
B9 B10 H10 121.9 . . ?
B9 B10 B11 108.04(11) . . ?
B9 B10 B12 60.30(9) . . ?
B11 B10 B5 108.83(11) . . ?
B11 B10 H10 121.4 . . ?
B12 B10 B5 108.13(11) . . ?
B12 B10 H10 121.9 . . ?
B12 B10 B11 59.56(9) . . ?
B2 B11 B6 60.10(9) . . ?
B2 B11 B7 59.26(9) . . ?
B2 B11 B10 105.42(11) . . ?
B2 B11 H11 123.5 . . ?
B2 B11 B12 105.12(11) . . ?
B6 B11 B7 108.49(11) . . ?
B6 B11 B10 58.32(9) . . ?
B6 B11 H11 122.0 . . ?
B7 B11 H11 121.2 . . ?
B10 B11 B7 107.99(11) . . ?
B10 B11 H11 122.7 . . ?
B12 B11 B6 106.38(11) . . ?
B12 B11 B7 59.65(9) . . ?
B12 B11 B10 59.93(9) . . ?
B12 B11 H11 123.0 . . ?
B7 B12 B9 108.72(11) . . ?
B7 B12 B10 109.45(11) . . ?
B7 B12 H12 120.7 . . ?
B8 B12 B7 60.62(9) . . ?
B8 B12 B9 59.91(9) . . ?
B8 B12 B10 108.36(12) . . ?
B8 B12 H12 121.3 . . ?
B9 B12 H12 121.9 . . ?
B10 B12 B9 59.74(10) . . ?
B10 B12 H12 121.3 . . ?
B11 B12 B7 60.92(9) . . ?
B11 B12 B8 109.16(11) . . ?
B11 B12 B9 108.35(12) . . ?
B11 B12 B10 60.51(9) . . ?
B11 B12 H12 121.0 . . ?
C8 N1 C12 111.39(11) . . ?
C8 N1 C16 109.06(10) . . ?
C8 N1 C20 108.68(10) . . ?
C16 N1 C12 107.98(11) . . ?
C16 N1 C20 111.14(10) . . ?
C20 N1 C12 108.61(10) . . ?
N1 C8 H8A 108.4 . . ?
N1 C8 H8B 108.4 . . ?
N1 C8 C9 115.71(11) . . ?
H8A C8 H8B 107.4 . . ?
C9 C8 H8A 108.4 . . ?
C9 C8 H8B 108.4 . . ?
C8 C9 H9A 109.7 . . ?
C8 C9 H9B 109.7 . . ?
C8 C9 C10 109.92(12) . . ?
H9A C9 H9B 108.2 . . ?
C10 C9 H9A 109.7 . . ?
C10 C9 H9B 109.7 . . ?
C9 C10 H10A 109.2 . . ?
C9 C10 H10B 109.2 . . ?
H10A C10 H10B 107.9 . . ?
C11 C10 C9 112.02(13) . . ?
C11 C10 H10A 109.2 . . ?
C11 C10 H10B 109.2 . . ?
C10 C11 H11A 109.5 . . ?
C10 C11 H11B 109.5 . . ?
C10 C11 H11C 109.5 . . ?
H11A C11 H11B 109.5 . . ?
H11A C11 H11C 109.5 . . ?
H11B C11 H11C 109.5 . . ?
N1 C12 H12A 107.9 . . ?
N1 C12 H12B 107.9 . . ?
H12A C12 H12B 107.2 . . ?
C13 C12 N1 117.64(12) . . ?
C13 C12 H12A 107.9 . . ?
C13 C12 H12B 107.9 . . ?
C12 C13 H13A 110.0 . . ?
C12 C13 H13B 110.0 . . ?
C12 C13 C14 108.26(12) . . ?
H13A C13 H13B 108.4 . . ?
C14 C13 H13A 110.0 . . ?
C14 C13 H13B 110.0 . . ?
C13 C14 H14A 109.0 . . ?
C13 C14 H14B 109.0 . . ?
H14A C14 H14B 107.8 . . ?
C15 C14 C13 112.87(14) . . ?
C15 C14 H14A 109.0 . . ?
C15 C14 H14B 109.0 . . ?
C14 C15 H15A 109.5 . . ?
C14 C15 H15B 109.5 . . ?
C14 C15 H15C 109.5 . . ?
H15A C15 H15B 109.5 . . ?
H15A C15 H15C 109.5 . . ?
H15B C15 H15C 109.5 . . ?
N1 C16 H16A 108.5 . . ?
N1 C16 H16B 108.5 . . ?
N1 C16 C17 114.87(11) . . ?
H16A C16 H16B 107.5 . . ?
C17 C16 H16A 108.5 . . ?
C17 C16 H16B 108.5 . . ?
C16 C17 H17A 109.6 . . ?
C16 C17 H17B 109.6 . . ?
C16 C17 C18 110.06(12) . . ?
H17A C17 H17B 108.2 . . ?
C18 C17 H17A 109.6 . . ?
C18 C17 H17B 109.6 . . ?
C17 C18 H18A 109.4 . . ?
C17 C18 H18B 109.4 . . ?
C17 C18 C19 111.37(13) . . ?
H18A C18 H18B 108.0 . . ?
C19 C18 H18A 109.4 . . ?
C19 C18 H18B 109.4 . . ?
C18 C19 H19A 109.5 . . ?
C18 C19 H19B 109.5 . . ?
C18 C19 H19C 109.5 . . ?
H19A C19 H19B 109.5 . . ?
H19A C19 H19C 109.5 . . ?
H19B C19 H19C 109.5 . . ?
N1 C20 H20A 108.4 . . ?
N1 C20 H20B 108.4 . . ?
N1 C20 C21 115.44(11) . . ?
H20A C20 H20B 107.5 . . ?
C21 C20 H20A 108.4 . . ?
C21 C20 H20B 108.4 . . ?
C20 C21 H21A 109.6 . . ?
C20 C21 H21B 109.6 . . ?
C20 C21 C22 110.16(12) . . ?
H21A C21 H21B 108.1 . . ?
C22 C21 H21A 109.6 . . ?
C22 C21 H21B 109.6 . . ?
C21 C22 H22A 109.4 . . ?
C21 C22 H22B 109.4 . . ?
H22A C22 H22B 108.0 . . ?
C23 C22 C21 111.18(12) . . ?
C23 C22 H22A 109.4 . . ?
C23 C22 H22B 109.4 . . ?
C22 C23 H23A 109.5 . . ?
C22 C23 H23B 109.5 . . ?
C22 C23 H23C 109.5 . . ?
H23A C23 H23B 109.5 . . ?
H23A C23 H23C 109.5 . . ?
H23B C23 H23C 109.5 . . ?

loop_
_geom_bond_atom_site_label_1
_geom_bond_atom_site_label_2
_geom_bond_distance
_geom_bond_site_symmetry_2
_geom_bond_publ_flag
O1 C1 1.2927(17) . ?
O1 B2 1.5189(18) . ?
O2 C1 1.2917(17) . ?
O2 B1 1.5177(18) . ?
C1 C2 1.4629(19) . ?
C2 C3 1.400(2) . ?
C2 C7 1.392(2) . ?
C3 H3 0.9500 . ?
C3 C4 1.386(2) . ?
C4 H4 0.9500 . ?
C4 C5 1.386(2) . ?
C5 H5 0.9500 . ?
C5 C6 1.392(3) . ?
C6 H6 0.9500 . ?
C6 C7 1.390(2) . ?
C7 H7 0.9500 . ?
B1 B2 1.715(2) . ?
B1 B3 1.771(2) . ?
B1 B4 1.766(2) . ?
B1 B5 1.764(2) . ?
B1 B6 1.772(2) . ?
B2 B3 1.774(2) . ?
B2 B6 1.773(2) . ?
B2 B7 1.763(2) . ?
B2 B11 1.751(2) . ?
B3 H3A 1.1200 . ?
B3 B4 1.791(2) . ?
B3 B7 1.795(2) . ?
B3 B8 1.756(2) . ?
B4 H4A 1.1200 . ?
B4 B5 1.808(2) . ?
B4 B8 1.811(2) . ?
B4 B9 1.790(2) . ?
B5 H5A 1.1200 . ?
B5 B6 1.789(2) . ?
B5 B9 1.787(2) . ?
B5 B10 1.809(2) . ?
B6 H6A 1.1200 . ?
B6 B10 1.750(2) . ?
B6 B11 1.788(2) . ?
B7 H7A 1.1200 . ?
B7 B8 1.805(2) . ?
B7 B11 1.813(2) . ?
B7 B12 1.790(2) . ?
B8 H8 1.1200 . ?
B8 B9 1.790(2) . ?
B8 B12 1.787(2) . ?
B9 H9 1.1200 . ?
B9 B10 1.789(2) . ?
B9 B12 1.799(2) . ?
B10 H10 1.1200 . ?
B10 B11 1.803(2) . ?
B10 B12 1.793(2) . ?
B11 H11 1.1200 . ?
B11 B12 1.786(2) . ?
B12 H12 1.1200 . ?
N1 C8 1.5207(17) . ?
N1 C12 1.5282(18) . ?
N1 C16 1.5238(18) . ?
N1 C20 1.5251(17) . ?
C8 H8A 0.9900 . ?
C8 H8B 0.9900 . ?
C8 C9 1.5260(19) . ?
C9 H9A 0.9900 . ?
C9 H9B 0.9900 . ?
C9 C10 1.533(2) . ?
C10 H10A 0.9900 . ?
C10 H10B 0.9900 . ?
C10 C11 1.524(2) . ?
C11 H11A 0.9800 . ?
C11 H11B 0.9800 . ?
C11 H11C 0.9800 . ?
C12 H12A 0.9900 . ?
C12 H12B 0.9900 . ?
C12 C13 1.521(2) . ?
C13 H13A 0.9900 . ?
C13 H13B 0.9900 . ?
C13 C14 1.536(2) . ?
C14 H14A 0.9900 . ?
C14 H14B 0.9900 . ?
C14 C15 1.524(2) . ?
C15 H15A 0.9800 . ?
C15 H15B 0.9800 . ?
C15 H15C 0.9800 . ?
C16 H16A 0.9900 . ?
C16 H16B 0.9900 . ?
C16 C17 1.5245(19) . ?
C17 H17A 0.9900 . ?
C17 H17B 0.9900 . ?
C17 C18 1.525(2) . ?
C18 H18A 0.9900 . ?
C18 H18B 0.9900 . ?
C18 C19 1.526(2) . ?
C19 H19A 0.9800 . ?
C19 H19B 0.9800 . ?
C19 H19C 0.9800 . ?
C20 H20A 0.9900 . ?
C20 H20B 0.9900 . ?
C20 C21 1.526(2) . ?
C21 H21A 0.9900 . ?
C21 H21B 0.9900 . ?
C21 C22 1.5350(19) . ?
C22 H22A 0.9900 . ?
C22 H22B 0.9900 . ?
C22 C23 1.526(2) . ?
C23 H23A 0.9800 . ?
C23 H23B 0.9800 . ?
C23 H23C 0.9800 . ?

loop_
_geom_torsion_atom_site_label_1
_geom_torsion_atom_site_label_2
_geom_torsion_atom_site_label_3
_geom_torsion_atom_site_label_4
_geom_torsion
_geom_torsion_site_symmetry_1
_geom_torsion_site_symmetry_2
_geom_torsion_site_symmetry_3
_geom_torsion_site_symmetry_4
_geom_torsion_publ_flag
O1 C1 C2 C3 5.2(2) . . . . ?
O1 C1 C2 C7 -174.84(13) . . . . ?
O1 B2 B3 B1 89.03(12) . . . . ?
O1 B2 B3 B4 124.77(12) . . . . ?
O1 B2 B3 B7 -130.77(13) . . . . ?
O1 B2 B3 B8 -170.88(11) . . . . ?
O1 B2 B6 B1 -90.11(12) . . . . ?
O1 B2 B6 B5 -125.77(12) . . . . ?
O1 B2 B6 B10 169.75(11) . . . . ?
O1 B2 B6 B11 129.94(13) . . . . ?
O1 B2 B7 B3 94.19(17) . . . . ?
O1 B2 B7 B8 132.65(16) . . . . ?
O1 B2 B7 B11 -126.10(18) . . . . ?
O1 B2 B7 B12 -165.53(15) . . . . ?
O1 B2 B11 B6 -91.96(17) . . . . ?
O1 B2 B11 B7 127.90(18) . . . . ?
O1 B2 B11 B10 -130.05(15) . . . . ?
O1 B2 B11 B12 167.58(14) . . . . ?
O2 C1 C2 C3 -174.88(13) . . . . ?
O2 C1 C2 C7 5.0(2) . . . . ?
O2 B1 B2 O1 -0.56(12) . . . . ?
O2 B1 B2 B3 110.24(11) . . . . ?
O2 B1 B2 B6 -109.18(12) . . . . ?
O2 B1 B2 B7 147.01(11) . . . . ?
O2 B1 B2 B11 -146.11(11) . . . . ?
O2 B1 B3 B2 -89.16(12) . . . . ?
O2 B1 B3 B4 131.43(13) . . . . ?
O2 B1 B3 B7 -124.18(12) . . . . ?
O2 B1 B3 B8 171.68(11) . . . . ?
O2 B1 B4 B3 -92.94(18) . . . . ?
O2 B1 B4 B5 127.04(19) . . . . ?
O2 B1 B4 B8 -131.25(16) . . . . ?
O2 B1 B4 B9 166.85(15) . . . . ?
O2 B1 B5 B4 -128.13(18) . . . . ?
O2 B1 B5 B6 91.88(18) . . . . ?
O2 B1 B5 B9 -168.06(15) . . . . ?
O2 B1 B5 B10 129.95(16) . . . . ?
O2 B1 B6 B2 89.66(12) . . . . ?
O2 B1 B6 B5 -130.85(13) . . . . ?
O2 B1 B6 B10 -170.99(11) . . . . ?
O2 B1 B6 B11 124.71(12) . . . . ?
C1 O1 B2 B1 0.05(14) . . . . ?
C1 O1 B2 B3 -62.60(14) . . . . ?
C1 O1 B2 B6 62.77(14) . . . . ?
C1 O1 B2 B7 -134.05(16) . . . . ?
C1 O1 B2 B11 132.29(16) . . . . ?
C1 O2 B1 B2 0.93(14) . . . . ?
C1 O2 B1 B3 63.67(15) . . . . ?
C1 O2 B1 B4 134.36(17) . . . . ?
C1 O2 B1 B5 -131.44(16) . . . . ?
C1 O2 B1 B6 -61.77(14) . . . . ?
C1 C2 C3 C4 -179.28(14) . . . . ?
C1 C2 C7 C6 179.78(15) . . . . ?
C2 C3 C4 C5 -0.9(2) . . . . ?
C3 C2 C7 C6 -0.3(2) . . . . ?
C3 C4 C5 C6 0.6(3) . . . . ?
C4 C5 C6 C7 -0.1(3) . . . . ?
C5 C6 C7 C2 -0.1(3) . . . . ?
C7 C2 C3 C4 0.8(2) . . . . ?
B1 O2 C1 O1 -1.10(18) . . . . ?
B1 O2 C1 C2 179.02(12) . . . . ?
B1 B2 B3 B4 35.74(10) . . . . ?
B1 B2 B3 B7 140.20(12) . . . . ?
B1 B2 B3 B8 100.08(12) . . . . ?
B1 B2 B6 B5 -35.66(11) . . . . ?
B1 B2 B6 B10 -100.14(12) . . . . ?
B1 B2 B6 B11 -139.94(12) . . . . ?
B1 B2 B7 B3 -36.75(11) . . . . ?
B1 B2 B7 B8 1.71(15) . . . . ?
B1 B2 B7 B11 102.96(12) . . . . ?
B1 B2 B7 B12 63.53(14) . . . . ?
B1 B2 B11 B6 36.95(11) . . . . ?
B1 B2 B11 B7 -103.19(12) . . . . ?
B1 B2 B11 B10 -1.15(15) . . . . ?
B1 B2 B11 B12 -63.51(14) . . . . ?
B1 B3 B4 B5 35.44(11) . . . . ?
B1 B3 B4 B8 135.28(12) . . . . ?
B1 B3 B4 B9 98.03(12) . . . . ?
B1 B3 B7 B2 34.47(10) . . . . ?
B1 B3 B7 B8 -100.66(12) . . . . ?
B1 B3 B7 B11 -0.91(14) . . . . ?
B1 B3 B7 B12 -63.24(13) . . . . ?
B1 B3 B8 B4 -39.32(10) . . . . ?
B1 B3 B8 B7 99.94(12) . . . . ?
B1 B3 B8 B9 -1.72(14) . . . . ?
B1 B3 B8 B12 62.00(14) . . . . ?
B1 B4 B5 B6 35.80(11) . . . . ?
B1 B4 B5 B9 134.11(12) . . . . ?
B1 B4 B5 B10 97.28(12) . . . . ?
B1 B4 B8 B3 38.97(10) . . . . ?
B1 B4 B8 B7 1.99(14) . . . . ?
B1 B4 B8 B9 -98.62(12) . . . . ?
B1 B4 B8 B12 -61.52(14) . . . . ?
B1 B4 B9 B5 -39.60(11) . . . . ?
B1 B4 B9 B8 98.87(12) . . . . ?
B1 B4 B9 B10 -1.85(15) . . . . ?
B1 B4 B9 B12 61.96(14) . . . . ?
B1 B5 B6 B2 35.01(10) . . . . ?
B1 B5 B6 B10 135.51(12) . . . . ?
B1 B5 B6 B11 97.34(12) . . . . ?
B1 B5 B9 B4 39.70(10) . . . . ?
B1 B5 B9 B8 1.88(15) . . . . ?
B1 B5 B9 B10 -98.86(12) . . . . ?
B1 B5 B9 B12 -61.68(14) . . . . ?
B1 B5 B10 B6 -38.85(11) . . . . ?
B1 B5 B10 B9 98.82(12) . . . . ?
B1 B5 B10 B11 -1.49(15) . . . . ?
B1 B5 B10 B12 61.67(14) . . . . ?
B1 B6 B10 B5 39.16(11) . . . . ?
B1 B6 B10 B9 1.62(15) . . . . ?
B1 B6 B10 B11 -99.51(12) . . . . ?
B1 B6 B10 B12 -62.01(14) . . . . ?
B1 B6 B11 B2 -34.61(10) . . . . ?
B1 B6 B11 B7 0.90(14) . . . . ?
B1 B6 B11 B10 101.05(12) . . . . ?
B1 B6 B11 B12 63.71(13) . . . . ?
B2 O1 C1 O2 0.65(18) . . . . ?
B2 O1 C1 C2 -179.47(12) . . . . ?
B2 B1 B3 B4 -139.41(12) . . . . ?
B2 B1 B3 B7 -35.02(10) . . . . ?
B2 B1 B3 B8 -99.16(12) . . . . ?
B2 B1 B4 B3 37.39(11) . . . . ?
B2 B1 B4 B5 -102.64(13) . . . . ?
B2 B1 B4 B8 -0.92(15) . . . . ?
B2 B1 B4 B9 -62.82(14) . . . . ?
B2 B1 B5 B4 102.71(13) . . . . ?
B2 B1 B5 B6 -37.28(11) . . . . ?
B2 B1 B5 B9 62.78(14) . . . . ?
B2 B1 B5 B10 0.79(15) . . . . ?
B2 B1 B6 B5 139.49(12) . . . . ?
B2 B1 B6 B10 99.35(12) . . . . ?
B2 B1 B6 B11 35.05(10) . . . . ?
B2 B3 B4 B1 -35.07(10) . . . . ?
B2 B3 B4 B5 0.37(14) . . . . ?
B2 B3 B4 B8 100.21(12) . . . . ?
B2 B3 B4 B9 62.96(13) . . . . ?
B2 B3 B7 B8 -135.12(12) . . . . ?
B2 B3 B7 B11 -35.38(10) . . . . ?
B2 B3 B7 B12 -97.70(12) . . . . ?
B2 B3 B8 B4 -100.05(12) . . . . ?
B2 B3 B8 B7 39.21(10) . . . . ?
B2 B3 B8 B9 -62.45(14) . . . . ?
B2 B3 B8 B12 1.27(15) . . . . ?
B2 B6 B10 B5 99.97(12) . . . . ?
B2 B6 B10 B9 62.43(14) . . . . ?
B2 B6 B10 B11 -38.70(10) . . . . ?
B2 B6 B10 B12 -1.20(15) . . . . ?
B2 B6 B11 B7 35.51(10) . . . . ?
B2 B6 B11 B10 135.66(12) . . . . ?
B2 B6 B11 B12 98.32(12) . . . . ?
B2 B7 B8 B3 -39.13(10) . . . . ?
B2 B7 B8 B4 -2.27(14) . . . . ?
B2 B7 B8 B9 61.06(13) . . . . ?
B2 B7 B8 B12 98.23(12) . . . . ?
B2 B7 B11 B6 -35.87(10) . . . . ?
B2 B7 B11 B10 -97.60(12) . . . . ?
B2 B7 B11 B12 -134.42(12) . . . . ?
B2 B7 B12 B8 -99.05(12) . . . . ?
B2 B7 B12 B9 -62.02(14) . . . . ?
B2 B7 B12 B10 1.58(14) . . . . ?
B2 B7 B12 B11 39.03(10) . . . . ?
B2 B11 B12 B7 -39.49(11) . . . . ?
B2 B11 B12 B8 -1.45(15) . . . . ?
B2 B11 B12 B9 62.20(14) . . . . ?
B2 B11 B12 B10 99.31(12) . . . . ?
B3 B1 B2 O1 -110.81(11) . . . . ?
B3 B1 B2 B6 140.58(11) . . . . ?
B3 B1 B2 B7 36.76(11) . . . . ?
B3 B1 B2 B11 103.65(12) . . . . ?
B3 B1 B4 B5 -140.03(12) . . . . ?
B3 B1 B4 B8 -38.31(10) . . . . ?
B3 B1 B4 B9 -100.21(12) . . . . ?
B3 B1 B5 B4 36.92(11) . . . . ?
B3 B1 B5 B6 -103.07(12) . . . . ?
B3 B1 B5 B9 -3.01(15) . . . . ?
B3 B1 B5 B10 -65.00(14) . . . . ?
B3 B1 B6 B2 -36.57(11) . . . . ?
B3 B1 B6 B5 102.93(12) . . . . ?
B3 B1 B6 B10 62.78(14) . . . . ?
B3 B1 B6 B11 -1.52(15) . . . . ?
B3 B2 B6 B1 36.46(11) . . . . ?
B3 B2 B6 B5 0.80(15) . . . . ?
B3 B2 B6 B10 -63.68(14) . . . . ?
B3 B2 B6 B11 -103.48(12) . . . . ?
B3 B2 B7 B8 38.46(10) . . . . ?
B3 B2 B7 B11 139.71(12) . . . . ?
B3 B2 B7 B12 100.28(12) . . . . ?
B3 B2 B11 B6 102.75(12) . . . . ?
B3 B2 B11 B7 -37.39(11) . . . . ?
B3 B2 B11 B10 64.66(14) . . . . ?
B3 B2 B11 B12 2.29(15) . . . . ?
B3 B4 B5 B1 -35.69(10) . . . . ?
B3 B4 B5 B6 0.11(15) . . . . ?
B3 B4 B5 B9 98.42(12) . . . . ?
B3 B4 B5 B10 61.59(14) . . . . ?
B3 B4 B8 B7 -36.98(10) . . . . ?
B3 B4 B8 B9 -137.59(12) . . . . ?
B3 B4 B8 B12 -100.49(12) . . . . ?
B3 B4 B9 B5 -101.79(12) . . . . ?
B3 B4 B9 B8 36.69(10) . . . . ?
B3 B4 B9 B10 -64.04(14) . . . . ?
B3 B4 B9 B12 -0.22(15) . . . . ?
B3 B7 B8 B4 36.86(11) . . . . ?
B3 B7 B8 B9 100.19(12) . . . . ?
B3 B7 B8 B12 137.36(12) . . . . ?
B3 B7 B11 B2 35.87(10) . . . . ?
B3 B7 B11 B6 0.01(14) . . . . ?
B3 B7 B11 B10 -61.72(14) . . . . ?
B3 B7 B11 B12 -98.55(12) . . . . ?
B3 B7 B12 B8 -36.88(10) . . . . ?
B3 B7 B12 B9 0.15(15) . . . . ?
B3 B7 B12 B10 63.76(14) . . . . ?
B3 B7 B12 B11 101.21(12) . . . . ?
B3 B8 B9 B4 -37.89(11) . . . . ?
B3 B8 B9 B5 -0.10(15) . . . . ?
B3 B8 B9 B10 64.51(14) . . . . ?
B3 B8 B9 B12 100.90(12) . . . . ?
B3 B8 B12 B7 38.28(11) . . . . ?
B3 B8 B12 B9 -100.49(12) . . . . ?
B3 B8 B12 B10 -64.19(14) . . . . ?
B3 B8 B12 B11 0.11(16) . . . . ?
B4 B1 B2 O1 -148.08(11) . . . . ?
B4 B1 B2 B3 -37.27(11) . . . . ?
B4 B1 B2 B6 103.31(12) . . . . ?
B4 B1 B2 B7 -0.51(15) . . . . ?
B4 B1 B2 B11 66.38(14) . . . . ?
B4 B1 B3 B2 139.41(12) . . . . ?
B4 B1 B3 B7 104.39(12) . . . . ?
B4 B1 B3 B8 40.26(11) . . . . ?
B4 B1 B5 B6 -139.99(12) . . . . ?
B4 B1 B5 B9 -39.93(10) . . . . ?
B4 B1 B5 B10 -101.92(12) . . . . ?
B4 B1 B6 B2 -102.24(13) . . . . ?
B4 B1 B6 B5 37.25(11) . . . . ?
B4 B1 B6 B10 -2.89(15) . . . . ?
B4 B1 B6 B11 -67.20(14) . . . . ?
B4 B3 B7 B2 97.40(12) . . . . ?
B4 B3 B7 B8 -37.72(11) . . . . ?
B4 B3 B7 B11 62.03(14) . . . . ?
B4 B3 B7 B12 -0.30(15) . . . . ?
B4 B3 B8 B7 139.27(11) . . . . ?
B4 B3 B8 B9 37.60(11) . . . . ?
B4 B3 B8 B12 101.32(12) . . . . ?
B4 B5 B6 B1 -35.56(11) . . . . ?
B4 B5 B6 B2 -0.54(15) . . . . ?
B4 B5 B6 B10 99.95(12) . . . . ?
B4 B5 B6 B11 61.79(14) . . . . ?
B4 B5 B9 B8 -37.82(11) . . . . ?
B4 B5 B9 B10 -138.56(12) . . . . ?
B4 B5 B9 B12 -101.38(12) . . . . ?
B4 B5 B10 B6 -100.81(12) . . . . ?
B4 B5 B10 B9 36.86(11) . . . . ?
B4 B5 B10 B11 -63.45(14) . . . . ?
B4 B5 B10 B12 -0.29(14) . . . . ?
B4 B8 B9 B5 37.79(11) . . . . ?
B4 B8 B9 B10 102.40(12) . . . . ?
B4 B8 B9 B12 138.79(11) . . . . ?
B4 B8 B12 B7 102.00(12) . . . . ?
B4 B8 B12 B9 -36.76(10) . . . . ?
B4 B8 B12 B10 -0.46(15) . . . . ?
B4 B8 B12 B11 63.83(14) . . . . ?
B4 B9 B10 B5 -37.72(11) . . . . ?
B4 B9 B10 B6 0.16(16) . . . . ?
B4 B9 B10 B11 63.96(15) . . . . ?
B4 B9 B10 B12 100.92(13) . . . . ?
B4 B9 B12 B7 0.04(15) . . . . ?
B4 B9 B12 B8 37.38(11) . . . . ?
B4 B9 B12 B10 -102.05(12) . . . . ?
B4 B9 B12 B11 -64.60(14) . . . . ?
B5 B1 B2 O1 145.78(11) . . . . ?
B5 B1 B2 B3 -103.42(12) . . . . ?
B5 B1 B2 B6 37.16(11) . . . . ?
B5 B1 B2 B7 -66.66(14) . . . . ?
B5 B1 B2 B11 0.23(15) . . . . ?
B5 B1 B3 B2 102.17(12) . . . . ?
B5 B1 B3 B4 -37.24(11) . . . . ?
B5 B1 B3 B7 67.15(14) . . . . ?
B5 B1 B3 B8 3.02(15) . . . . ?
B5 B1 B4 B3 140.03(12) . . . . ?
B5 B1 B4 B8 101.72(12) . . . . ?
B5 B1 B4 B9 39.82(11) . . . . ?
B5 B1 B6 B2 -139.49(12) . . . . ?
B5 B1 B6 B10 -40.14(11) . . . . ?
B5 B1 B6 B11 -104.44(12) . . . . ?
B5 B4 B8 B3 100.77(12) . . . . ?
B5 B4 B8 B7 63.79(14) . . . . ?
B5 B4 B8 B9 -36.83(10) . . . . ?
B5 B4 B8 B12 0.28(14) . . . . ?
B5 B4 B9 B8 138.47(12) . . . . ?
B5 B4 B9 B10 37.75(11) . . . . ?
B5 B4 B9 B12 101.57(12) . . . . ?
B5 B6 B10 B9 -37.54(11) . . . . ?
B5 B6 B10 B11 -138.67(12) . . . . ?
B5 B6 B10 B12 -101.17(12) . . . . ?
B5 B6 B11 B2 -97.40(12) . . . . ?
B5 B6 B11 B7 -61.89(14) . . . . ?
B5 B6 B11 B10 38.26(11) . . . . ?
B5 B6 B11 B12 0.92(15) . . . . ?
B5 B9 B10 B6 37.87(11) . . . . ?
B5 B9 B10 B11 101.68(12) . . . . ?
B5 B9 B10 B12 138.64(11) . . . . ?
B5 B9 B12 B7 64.55(14) . . . . ?
B5 B9 B12 B8 101.89(12) . . . . ?
B5 B9 B12 B10 -37.54(11) . . . . ?
B5 B9 B12 B11 -0.09(15) . . . . ?
B5 B10 B11 B2 1.63(15) . . . . ?
B5 B10 B11 B6 -37.32(11) . . . . ?
B5 B10 B11 B7 63.72(14) . . . . ?
B5 B10 B11 B12 100.43(12) . . . . ?
B5 B10 B12 B7 -64.00(14) . . . . ?
B5 B10 B12 B8 0.47(15) . . . . ?
B5 B10 B12 B9 36.84(10) . . . . ?
B5 B10 B12 B11 -101.63(12) . . . . ?
B6 B1 B2 O1 108.61(11) . . . . ?
B6 B1 B2 B3 -140.58(11) . . . . ?
B6 B1 B2 B7 -103.82(12) . . . . ?
B6 B1 B2 B11 -36.93(11) . . . . ?
B6 B1 B3 B2 36.55(11) . . . . ?
B6 B1 B3 B4 -102.87(12) . . . . ?
B6 B1 B3 B7 1.53(15) . . . . ?
B6 B1 B3 B8 -62.61(14) . . . . ?
B6 B1 B4 B3 103.12(12) . . . . ?
B6 B1 B4 B5 -36.91(11) . . . . ?
B6 B1 B4 B8 64.81(14) . . . . ?
B6 B1 B4 B9 2.91(15) . . . . ?
B6 B1 B5 B4 139.99(12) . . . . ?
B6 B1 B5 B9 100.06(12) . . . . ?
B6 B1 B5 B10 38.07(10) . . . . ?
B6 B2 B3 B1 -36.47(11) . . . . ?
B6 B2 B3 B4 -0.74(15) . . . . ?
B6 B2 B3 B7 103.72(12) . . . . ?
B6 B2 B3 B8 63.61(14) . . . . ?
B6 B2 B7 B3 -102.67(12) . . . . ?
B6 B2 B7 B8 -64.21(14) . . . . ?
B6 B2 B7 B11 37.04(11) . . . . ?
B6 B2 B7 B12 -2.39(14) . . . . ?
B6 B2 B11 B7 -140.14(11) . . . . ?
B6 B2 B11 B10 -38.10(10) . . . . ?
B6 B2 B11 B12 -100.46(12) . . . . ?
B6 B5 B9 B4 102.02(12) . . . . ?
B6 B5 B9 B8 64.20(14) . . . . ?
B6 B5 B9 B10 -36.54(10) . . . . ?
B6 B5 B9 B12 0.64(15) . . . . ?
B6 B5 B10 B9 137.67(12) . . . . ?
B6 B5 B10 B11 37.36(11) . . . . ?
B6 B5 B10 B12 100.51(12) . . . . ?
B6 B10 B11 B2 38.94(10) . . . . ?
B6 B10 B11 B7 101.04(12) . . . . ?
B6 B10 B11 B12 137.74(12) . . . . ?
B6 B10 B12 B7 -0.25(15) . . . . ?
B6 B10 B12 B8 64.22(14) . . . . ?
B6 B10 B12 B9 100.59(12) . . . . ?
B6 B10 B12 B11 -37.88(11) . . . . ?
B6 B11 B12 B7 -102.18(12) . . . . ?
B6 B11 B12 B8 -64.14(14) . . . . ?
B6 B11 B12 B9 -0.50(14) . . . . ?
B6 B11 B12 B10 36.62(10) . . . . ?
B7 B2 B3 B1 -140.20(12) . . . . ?
B7 B2 B3 B4 -104.46(12) . . . . ?
B7 B2 B3 B8 -40.11(11) . . . . ?
B7 B2 B6 B1 102.44(12) . . . . ?
B7 B2 B6 B5 66.78(14) . . . . ?
B7 B2 B6 B10 2.30(15) . . . . ?
B7 B2 B6 B11 -37.51(11) . . . . ?
B7 B2 B11 B6 140.14(11) . . . . ?
B7 B2 B11 B10 102.04(12) . . . . ?
B7 B2 B11 B12 39.68(11) . . . . ?
B7 B3 B4 B1 -97.70(12) . . . . ?
B7 B3 B4 B5 -62.26(14) . . . . ?
B7 B3 B4 B8 37.58(11) . . . . ?
B7 B3 B4 B9 0.32(15) . . . . ?
B7 B3 B8 B4 -139.27(11) . . . . ?
B7 B3 B8 B9 -101.67(12) . . . . ?
B7 B3 B8 B12 -37.94(11) . . . . ?
B7 B8 B9 B4 -101.89(12) . . . . ?
B7 B8 B9 B5 -64.10(14) . . . . ?
B7 B8 B9 B10 0.51(15) . . . . ?
B7 B8 B9 B12 36.90(10) . . . . ?
B7 B8 B12 B9 -138.76(12) . . . . ?
B7 B8 B12 B10 -102.46(12) . . . . ?
B7 B8 B12 B11 -38.17(11) . . . . ?
B7 B11 B12 B8 38.04(11) . . . . ?
B7 B11 B12 B9 101.68(12) . . . . ?
B7 B11 B12 B10 138.80(12) . . . . ?
B8 B3 B4 B1 -135.28(12) . . . . ?
B8 B3 B4 B5 -99.84(12) . . . . ?
B8 B3 B4 B9 -37.26(11) . . . . ?
B8 B3 B7 B2 135.12(12) . . . . ?
B8 B3 B7 B11 99.74(12) . . . . ?
B8 B3 B7 B12 37.42(11) . . . . ?
B8 B4 B5 B1 -97.27(12) . . . . ?
B8 B4 B5 B6 -61.47(14) . . . . ?
B8 B4 B5 B9 36.84(10) . . . . ?
B8 B4 B5 B10 0.01(14) . . . . ?
B8 B4 B9 B5 -138.47(12) . . . . ?
B8 B4 B9 B10 -100.72(13) . . . . ?
B8 B4 B9 B12 -36.91(11) . . . . ?
B8 B7 B11 B2 97.34(12) . . . . ?
B8 B7 B11 B6 61.47(13) . . . . ?
B8 B7 B11 B10 -0.26(14) . . . . ?
B8 B7 B11 B12 -37.08(11) . . . . ?
B8 B7 B12 B9 37.03(11) . . . . ?
B8 B7 B12 B10 100.64(12) . . . . ?
B8 B7 B12 B11 138.09(12) . . . . ?
B8 B9 B10 B5 -102.35(12) . . . . ?
B8 B9 B10 B6 -64.48(15) . . . . ?
B8 B9 B10 B11 -0.67(15) . . . . ?
B8 B9 B10 B12 36.28(11) . . . . ?
B8 B9 B12 B7 -37.34(11) . . . . ?
B8 B9 B12 B10 -139.42(12) . . . . ?
B8 B9 B12 B11 -101.98(12) . . . . ?
B9 B4 B5 B1 -134.11(12) . . . . ?
B9 B4 B5 B6 -98.32(12) . . . . ?
B9 B4 B5 B10 -36.83(11) . . . . ?
B9 B4 B8 B3 137.59(12) . . . . ?
B9 B4 B8 B7 100.61(12) . . . . ?
B9 B4 B8 B12 37.11(10) . . . . ?
B9 B5 B6 B1 -98.31(12) . . . . ?
B9 B5 B6 B2 -63.30(14) . . . . ?
B9 B5 B6 B10 37.20(11) . . . . ?
B9 B5 B6 B11 -0.97(15) . . . . ?
B9 B5 B10 B6 -137.67(12) . . . . ?
B9 B5 B10 B11 -100.32(12) . . . . ?
B9 B5 B10 B12 -37.16(11) . . . . ?
B9 B8 B12 B7 138.76(12) . . . . ?
B9 B8 B12 B10 36.30(11) . . . . ?
B9 B8 B12 B11 100.59(13) . . . . ?
B9 B10 B11 B2 -61.52(14) . . . . ?
B9 B10 B11 B6 -100.46(12) . . . . ?
B9 B10 B11 B7 0.58(15) . . . . ?
B9 B10 B11 B12 37.28(11) . . . . ?
B9 B10 B12 B7 -100.84(12) . . . . ?
B9 B10 B12 B8 -36.37(11) . . . . ?
B9 B10 B12 B11 -138.47(12) . . . . ?
B10 B5 B6 B1 -135.51(12) . . . . ?
B10 B5 B6 B2 -100.50(12) . . . . ?
B10 B5 B6 B11 -38.17(11) . . . . ?
B10 B5 B9 B4 138.56(12) . . . . ?
B10 B5 B9 B8 100.74(12) . . . . ?
B10 B5 B9 B12 37.18(11) . . . . ?
B10 B6 B11 B2 -135.66(12) . . . . ?
B10 B6 B11 B7 -100.15(12) . . . . ?
B10 B6 B11 B12 -37.34(11) . . . . ?
B10 B9 B12 B7 102.09(12) . . . . ?
B10 B9 B12 B8 139.42(12) . . . . ?
B10 B9 B12 B11 37.45(11) . . . . ?
B10 B11 B12 B7 -138.80(12) . . . . ?
B10 B11 B12 B8 -100.76(13) . . . . ?
B10 B11 B12 B9 -37.11(11) . . . . ?
B11 B2 B3 B1 -102.35(13) . . . . ?
B11 B2 B3 B4 -66.62(14) . . . . ?
B11 B2 B3 B7 37.84(11) . . . . ?
B11 B2 B3 B8 -2.27(15) . . . . ?
B11 B2 B6 B1 139.94(12) . . . . ?
B11 B2 B6 B5 104.28(12) . . . . ?
B11 B2 B6 B10 39.80(11) . . . . ?
B11 B2 B7 B3 -139.71(12) . . . . ?
B11 B2 B7 B8 -101.25(12) . . . . ?
B11 B2 B7 B12 -39.43(10) . . . . ?
B11 B6 B10 B5 138.67(12) . . . . ?
B11 B6 B10 B9 101.13(13) . . . . ?
B11 B6 B10 B12 37.50(11) . . . . ?
B11 B7 B8 B3 -100.35(12) . . . . ?
B11 B7 B8 B4 -63.49(13) . . . . ?
B11 B7 B8 B9 -0.16(14) . . . . ?
B11 B7 B8 B12 37.01(11) . . . . ?
B11 B7 B12 B8 -138.09(12) . . . . ?
B11 B7 B12 B9 -101.06(13) . . . . ?
B11 B7 B12 B10 -37.45(11) . . . . ?
B11 B10 B12 B7 37.63(11) . . . . ?
B11 B10 B12 B8 102.10(12) . . . . ?
B11 B10 B12 B9 138.47(12) . . . . ?
B12 B7 B8 B3 -137.36(12) . . . . ?
B12 B7 B8 B4 -100.50(12) . . . . ?
B12 B7 B8 B9 -37.16(11) . . . . ?
B12 B7 B11 B2 134.42(12) . . . . ?
B12 B7 B11 B6 98.55(12) . . . . ?
B12 B7 B11 B10 36.82(11) . . . . ?
B12 B8 B9 B4 -138.79(11) . . . . ?
B12 B8 B9 B5 -101.01(12) . . . . ?
B12 B8 B9 B10 -36.39(11) . . . . ?
B12 B9 B10 B5 -138.64(12) . . . . ?
B12 B9 B10 B6 -100.76(12) . . . . ?
B12 B9 B10 B11 -36.96(11) . . . . ?
B12 B10 B11 B2 -98.80(12) . . . . ?
B12 B10 B11 B6 -137.74(12) . . . . ?
B12 B10 B11 B7 -36.70(10) . . . . ?
N1 C8 C9 C10 -161.56(12) . . . . ?
N1 C12 C13 C14 173.60(12) . . . . ?
N1 C16 C17 C18 -167.20(12) . . . . ?
N1 C20 C21 C22 174.56(11) . . . . ?
C8 N1 C12 C13 39.80(16) . . . . ?
C8 N1 C16 C17 -171.99(12) . . . . ?
C8 N1 C20 C21 60.63(15) . . . . ?
C8 C9 C10 C11 -170.74(13) . . . . ?
C12 N1 C8 C9 62.27(15) . . . . ?
C12 N1 C16 C17 66.83(14) . . . . ?
C12 N1 C20 C21 -178.03(11) . . . . ?
C12 C13 C14 C15 166.01(14) . . . . ?
C16 N1 C8 C9 -56.81(15) . . . . ?
C16 N1 C12 C13 159.52(12) . . . . ?
C16 N1 C20 C21 -59.39(15) . . . . ?
C16 C17 C18 C19 -175.58(13) . . . . ?
C20 N1 C8 C9 -178.12(12) . . . . ?
C20 N1 C12 C13 -79.86(14) . . . . ?
C20 N1 C16 C17 -52.19(15) . . . . ?
C20 C21 C22 C23 174.12(12) . . . . ?
